data_1526180
loop_
_publ_author_name
'Ok, K.M.'
'Bhuvanesh, N.S.P.'
'Halasyamani, P.S.'

_publ_section_title
;
 Sb Sbx M1-x O4 (M = Nb(V) or Ta(V)): solid solution behavior and
 second-harmonic generating properties
;
_journal_name_full 'Journal of Solid State Chemistry'
_journal_page_first 57
_journal_page_last 62
_journal_volume 161
_journal_year 2001
_chemical_formula_sum 'Nb0.5 O4 Sb1.5'
_chemical_name_systematic 'Sb (Sb0.5 Nb0.5) O4'
_space_group_IT_number 33
_symmetry_space_group_name_Hall 'P 2c -2n'
_symmetry_space_group_name_H-M 'P n a 21'
_cell_angle_alpha 90
_cell_angle_beta 90
_cell_angle_gamma 90
_cell_formula_units_Z 4
_cell_length_a 5.514
_cell_length_b 4.8761
_cell_length_c 11.7961
_cell_volume 317.160
_citation_journal_id_ASTM JSSCBI
_cod_data_source_file Ok_JSSCBI_2001_1708.cif
_cod_data_source_block Nb0.5O4Sb1.5
_cod_original_cell_volume 317.1595
_cod_database_code 1526180

loop_
_symmetry_equiv_pos_as_xyz
x,y,z
-x,-y,z+1/2
-x+1/2,y+1/2,z+1/2
x+1/2,-y+1/2,z

loop_
_atom_site_label
_atom_site_type_symbol
_atom_site_fract_x
_atom_site_fract_y
_atom_site_fract_z
_atom_site_occupancy
_atom_site_U_iso_or_equiv
O4 O-2 0.363 0.281 0.877 1 0.0
Nb1 Nb+5 0.1194 -0.006 -0.071 0.5 0.0
O1 O-2 0.183 0.851 0.774 1 0.0
Sb2 Sb+3 0.478 0.043 0.178 1 0.0
O3 O-2 0.146 0.182 0.087 1 0.0
O2 O-2 0.42 0.812 -0.008 1 0.0
Sb1 Sb+5 0.1194 -0.006 -0.071 0.5 0.0
